data_5910220
loop_
_publ_author_name
'Wyckoff, R. W. G.'

_publ_section_title
;
Pages 80 & 81 from the Structure of Crystals, vol. 4 by Wyckoff R W G. 
published by Interscience Publishers, Inc. in 1951 
;
_journal_name_full 'The Structure of Crystals'
_journal_page_first 80
_journal_page_last 81
_journal_volume 4
_journal_year 1951
_chemical_formula_structural NaNb13O33
_chemical_formula_sum 'Na Nb13 O33'
_space_group_IT_number 12
_symmetry_cell_setting monoclinic
_symmetry_Int_Tables_number 12
_symmetry_space_group_name_Hall '-C 2y'
_symmetry_space_group_name_H-M 'C 1 2/m 1'
_audit_creation_date 2006-30-10
_audit_creation_method
;
Pages 80 & 81 from the Structure of Crystals, vol. 4 by Wyckoff R W G. 
published by Interscience Publishers, Inc. in 1951 
;
_audit_update_record 'created by Girish Upreti, Portland State University'
_cell_angle_alpha 90
_cell_angle_beta 91.47
_cell_angle_gamma 90
_cell_length_a 22.40
_cell_length_b 3.834
_cell_length_c 15.37
_cell_volume 1319.566
_cod_original_sg_symbol_H-M 'C 2/m'
_cod_original_formula_sum 'Na Nb13  O33'
_cod_database_code 5910220

loop_
_symmetry_equiv_pos_as_xyz
x,y,z
-x,y,-z
-x,-y,-z
x,-y,z
x+1/2,y+1/2,z
-x+1/2,y+1/2,-z
-x+1/2,-y+1/2,-z
x+1/2,-y+1/2,z

loop_
_atom_site_fract_x
_atom_site_fract_y
_atom_site_fract_z
_atom_site_label
0.00000 0.50000 0.50000 Na1
0.50000 0.00000 0.50000 Na2
0.00000 0.00000 0.00000 Nb1
0.50000 0.50000 0.00000 Nb2
0.00000 0.50000 0.00000 O1
0.50000 0.00000 0.00000 O2
0.07090 0.00000 0.22830 Nb3
0.57090 0.50000 0.22830 Nb4
-0.07090 -0.00000 -0.22830 Nb5
-0.57090 -0.50000 -0.22830 Nb6
0.22550 0.00000 0.13620 Nb7
0.72550 0.50000 0.13620 Nb8
-0.22550 0.00000 -0.13620 Nb9
-0.72550 -0.50000 -0.13620 Nb10
0.15570 0.00000 0.90220 Nb11
0.65570 0.50000 0.90220 Nb12
-0.15570 0.00000 -0.90220 Nb13
-0.65570 -0.50000 -0.90220 Nb14
0.13700 0.00000 0.46820 Nb15
0.63700 0.50000 0.46820 Nb16
-0.13700 0.00000 -0.46820 Nb17
-0.63700 -0.50000 -0.46820 Nb18
0.29360 0.00000 0.37450 Nb19
0.79360 0.50000 0.37450 Nb20
-0.29360 0.00000 -0.37450 Nb21
-0.79360 -0.50000 -0.37450 Nb22
0.08460 0.00000 0.67390 Nb23
0.58460 0.50000 0.67390 Nb24
-0.08460 0.00000 -0.67390 Nb25
-0.58460 -0.50000 -0.67390 Nb26
0.08300 0.00000 0.67390 O3
0.58300 0.50000 0.67390 O4
-0.08300 0.00000 -0.67390 O5
-0.58300 -0.50000 -0.67390 O6
0.32200 0.00000 0.09700 O7
0.82200 0.50000 0.09700 O8
-0.32200 0.00000 -0.09700 O9
-0.82200 -0.50000 -0.09700 O10
0.25100 0.00000 0.86200 O11
0.75100 0.50000 0.86200 O12
-0.25100 0.00000 -0.86200 O13
-0.75100 -0.50000 -0.86200 O14
0.15300 0.00000 0.19600 O15
0.65300 0.50000 0.19600 O16
-0.15300 0.00000 -0.19600 O17
-0.65300 -0.50000 -0.19600 O18
0.42900 0.00000 0.75500 O19
0.92900 0.50000 0.75500 O20
-0.42900 0.00000 -0.75500 O21
-0.92900 -0.50000 -0.75500 O22
0.19400 0.00000 0.03000 O23
0.69400 0.50000 0.03000 O24
-0.19400 0.00000 -0.03000 O25
-0.69400 -0.50000 -0.03000 O26
0.03500 0.00000 0.11700 O27
0.53500 0.50000 0.11700 O28
-0.03500 0.00000 -0.11700 O29
-0.53500 -0.50000 -0.11700 O30
0.12700 0.00000 0.78900 O31
0.62700 0.50000 0.78900 O32
-0.12700 0.00000 -0.78900 O33
-0.62700 -0.50000 -0.78900 O34
0.27000 0.00000 0.26800 O35
0.77000 0.50000 0.26800 O36
-0.27000 0.00000 -0.26800 O37
-0.77000 -0.50000 -0.26800 O38
0.10100 0.00000 0.36500 O39
0.60100 0.50000 0.36500 O40
-0.10100 0.00000 -0.36500 O41
-0.60100 -0.50000 -0.36500 O42
0.01300 0.00000 0.70800 O43
0.51300 0.50000 0.70800 O44
-0.01300 0.00000 -0.70800 O45
-0.51300 -0.50000 -0.70800 O46
0.39100 0.00000 0.33900 O47
0.89100 0.50000 0.33900 O48
-0.39100 0.00000 -0.33900 O49
-0.89100 -0.50000 -0.33900 O50
0.18100 0.00000 0.61200 O51
0.68100 0.50000 0.61200 O52
-0.18100 0.00000 -0.61200 O53
-0.68100 -0.50000 -0.61200 O54
0.22200 0.00000 0.43200 O55
0.72200 0.50000 0.43200 O56
-0.22200 0.00000 -0.43200 O57
-0.72200 -0.50000 -0.43200 O58
0.34900 0.00000 0.50700 O59
0.84900 0.50000 0.50700 O60
-0.34900 0.00000 -0.50700 O61
-0.84900 -0.50000 -0.50700 O62
0.07200 0.00000 0.54500 O63
0.57200 0.50000 0.54500 O64
-0.07200 0.00000 -0.54500 O65
-0.57200 -0.50000 -0.54500 O66
